data_1512632
loop_
_publ_author_name
'Jaspreet S. Dhau'
'Amritpal Singh'
'Avtar Singh'
'Balwinder S. Sooch'
'Paula Brandao'
'Vitor Felix'

_publ_section_title
;
 Synthesis, characterization and X-ray structure of 3,4-lutidinyl-,
 3-/4-picolyl- and pyridylselenium compounds
;
_journal_name_full
;
Inorganica Chimica Acta
;
_journal_page_first 335
_journal_page_last 344
_journal_paper_doi 10.1016/j.ica.2012.03.043
_journal_volume 392
_journal_year 2012
_chemical_formula_sum 'C10 H15 N Se3'
_chemical_formula_weight 386.11
_space_group_IT_number 14
_symmetry_cell_setting monoclinic
_symmetry_space_group_name_Hall '-P 2yn'
_symmetry_space_group_name_H-M 'P 1 21/n 1'
_atom_sites_solution_hydrogens geom
_atom_sites_solution_primary direct
_atom_sites_solution_secondary difmap
_cell_angle_alpha 90.00
_cell_angle_beta 101.042(2)
_cell_angle_gamma 90.00
_cell_formula_units_Z 4
_cell_length_a 5.2757(2)
_cell_length_b 27.3034(12)
_cell_length_c 9.0001(4)
_cell_measurement_temperature 150(2)
_cell_volume 1272.41(9)
_computing_cell_refinement 'Bruker SMART'
_computing_data_collection 'Bruker SMART'
_computing_data_reduction 'Bruker SAINT'
_computing_molecular_graphics 'PLATON (Spek, 2008)'
_computing_publication_material 'SHELXL-97 (Sheldrick, 1997)'
_computing_structure_refinement 'SHELXL-97 (Sheldrick, 1997)'
_computing_structure_solution 'SHELXS-97 (Sheldrick, 1990)'
_diffrn_ambient_temperature 150(2)
_diffrn_measured_fraction_theta_full 0.977
_diffrn_measured_fraction_theta_max 0.977
_diffrn_measurement_device_type CCD
_diffrn_measurement_method 'omega and phi scans'
_diffrn_radiation_monochromator graphite
_diffrn_radiation_source 'fine-focus sealed tube'
_diffrn_radiation_type MoK\a
_diffrn_radiation_wavelength 0.71073
_diffrn_reflns_av_R_equivalents 0.0209
_diffrn_reflns_av_sigmaI/netI 0.0202
_diffrn_reflns_limit_h_max 7
_diffrn_reflns_limit_h_min -7
_diffrn_reflns_limit_k_max 35
_diffrn_reflns_limit_k_min -37
_diffrn_reflns_limit_l_max 12
_diffrn_reflns_limit_l_min -11
_diffrn_reflns_number 13158
_diffrn_reflns_theta_full 29.22
_diffrn_reflns_theta_max 29.22
_diffrn_reflns_theta_min 1.49
_diffrn_standards_interval_count 0.5
_diffrn_standards_interval_time 20
_exptl_absorpt_coefficient_mu 8.637
_exptl_absorpt_correction_T_max 0.4788
_exptl_absorpt_correction_T_min 0.2770
_exptl_absorpt_correction_type multi-scan
_exptl_crystal_colour colourless
_exptl_crystal_density_diffrn 2.016
_exptl_crystal_density_method 'not measured'
_exptl_crystal_description block
_exptl_crystal_F_000 736
_exptl_crystal_size_max 0.20
_exptl_crystal_size_mid 0.20
_exptl_crystal_size_min 0.10
_refine_diff_density_max 1.449
_refine_diff_density_min -0.674
_refine_diff_density_rms 0.091
_refine_ls_extinction_method none
_refine_ls_goodness_of_fit_ref 1.076
_refine_ls_hydrogen_treatment constr
_refine_ls_matrix_type full
_refine_ls_number_parameters 131
_refine_ls_number_reflns 3446
_refine_ls_number_restraints 0
_refine_ls_restrained_S_all 1.076
_refine_ls_R_factor_all 0.0326
_refine_ls_R_factor_gt 0.0261
_refine_ls_shift/su_max 0.001
_refine_ls_shift/su_mean 0.000
_refine_ls_structure_factor_coef Fsqd
_refine_ls_weighting_details 'w=1/[\s^2^(Fo^2^)+(0.0217P)^2^+2.1134P] where P=(Fo^2^+2Fc^2^)/3'
_refine_ls_weighting_scheme calc
_refine_ls_wR_factor_gt 0.0585
_refine_ls_wR_factor_ref 0.0605
_reflns_number_gt 3021
_reflns_number_total 3446
_reflns_threshold_expression >2sigma(I)
_cod_data_source_file ICA-2012-392-335-344-5.cif
_cod_data_source_block compound_9a
_cod_depositor_comments
;
The following automatic conversions were performed:

'_refine_ls_weighting_scheme' value 'calc
w=1/[\s^2^(Fo^2^)+(0.0217P)^2^+2.1134P] where P=(Fo^2^+2Fc^2^)/3' was
changed to 'calc'. New tag '_refine_ls_weighting_details' was
created. The value of the new tag was set to
'w=1/[\s^2^(Fo^2^)+(0.0217P)^2^+2.1134P] where P=(Fo^2^+2Fc^2^)/3'.

Automatic conversion script
Id: cif_fix_values 3143 2015-03-26 13:38:13Z robertas 
;
_cod_original_sg_symbol_H-M P21/n
_cod_database_code 1512632

loop_
_symmetry_equiv_pos_as_xyz
'x, y, z'
'-x+1/2, y+1/2, -z+1/2'
'-x, -y, -z'
'x-1/2, -y-1/2, z-1/2'

loop_
_atom_site_label
_atom_site_type_symbol
_atom_site_fract_x
_atom_site_fract_y
_atom_site_fract_z
_atom_site_U_iso_or_equiv
_atom_site_adp_type
_atom_site_occupancy
_atom_site_calc_flag
_atom_site_refinement_flags
Se21 Se 0.55077(6) 0.107358(10) 0.30749(3) 0.02841(8) Uani 1 d .
Se61 Se 0.55531(5) 0.056240(10) 0.90534(3) 0.02467(7) Uani 1 d .
Se42 Se 0.03720(6) 0.260278(10) 0.71191(3) 0.02680(7) Uani 1 d .
N1 N 0.5178(4) 0.09041(8) 0.6096(2) 0.0204(4) Uani 1 d .
C2 C 0.4218(5) 0.11766(9) 0.4894(3) 0.0207(5) Uani 1 d .
C3 C 0.2301(5) 0.15271(9) 0.4893(3) 0.0218(5) Uani 1 d .
H3 H 0.1650 0.1710 0.4005 0.026 Uiso 1 calc R
C4 C 0.1354(5) 0.16048(9) 0.6219(3) 0.0204(5) Uani 1 d .
C5 C 0.2373(5) 0.13310(9) 0.7510(3) 0.0194(5) Uani 1 d .
C6 C 0.4257(5) 0.09821(9) 0.7361(3) 0.0190(5) Uani 1 d .
C22 C 0.7901(6) 0.05456(11) 0.3761(4) 0.0365(7) Uani 1 d .
H22A H 0.9121 0.0650 0.4668 0.044 Uiso 1 calc R
H22B H 0.8851 0.0462 0.2961 0.044 Uiso 1 calc R
H22C H 0.6942 0.0258 0.4001 0.044 Uiso 1 calc R
C62 C 0.7928(6) 0.01779(11) 0.8129(3) 0.0297(6) Uani 1 d .
H62A H 0.7102 0.0091 0.7093 0.036 Uiso 1 calc R
H62B H 0.8392 -0.0121 0.8720 0.036 Uiso 1 calc R
H62C H 0.9490 0.0370 0.8108 0.036 Uiso 1 calc R
C41 C -0.0789(5) 0.19668(9) 0.6222(3) 0.0238(5) Uani 1 d .
H41A H -0.2045 0.1825 0.6790 0.029 Uiso 1 calc R
H41B H -0.1700 0.2020 0.5166 0.029 Uiso 1 calc R
C43 C 0.2218(7) 0.28163(12) 0.5563(4) 0.0400(8) Uani 1 d .
H43A H 0.3747 0.2610 0.5590 0.048 Uiso 1 calc R
H43B H 0.2755 0.3158 0.5746 0.048 Uiso 1 calc R
H43C H 0.1085 0.2789 0.4567 0.048 Uiso 1 calc R
C51 C 0.1463(5) 0.14018(10) 0.8975(3) 0.0263(5) Uani 1 d .
H51A H 0.2483 0.1195 0.9758 0.032 Uiso 1 calc R
H51B H -0.0364 0.1311 0.8842 0.032 Uiso 1 calc R
H51C H 0.1674 0.1746 0.9282 0.032 Uiso 1 calc R

loop_
_atom_site_aniso_label
_atom_site_aniso_U_11
_atom_site_aniso_U_22
_atom_site_aniso_U_33
_atom_site_aniso_U_23
_atom_site_aniso_U_13
_atom_site_aniso_U_12
Se21 0.03929(16) 0.02704(14) 0.02114(13) -0.00237(10) 0.01146(11) 0.00283(11)
Se61 0.02558(13) 0.02509(14) 0.02452(14) 0.00691(10) 0.00778(10) 0.00433(10)
Se42 0.03502(16) 0.01919(13) 0.02764(14) -0.00234(10) 0.00962(11) 0.00016(10)
N1 0.0216(10) 0.0182(10) 0.0223(10) -0.0009(8) 0.0066(8) -0.0006(8)
C2 0.0253(12) 0.0178(11) 0.0194(12) -0.0042(9) 0.0053(10) -0.0028(10)
C3 0.0263(13) 0.0193(12) 0.0188(12) -0.0001(9) 0.0019(10) -0.0001(10)
C4 0.0213(12) 0.0158(11) 0.0238(12) -0.0019(9) 0.0033(10) -0.0003(9)
C5 0.0209(12) 0.0159(11) 0.0222(12) -0.0016(9) 0.0059(9) -0.0022(9)
C6 0.0195(11) 0.0159(11) 0.0217(12) 0.0020(9) 0.0042(9) -0.0016(9)
C22 0.0426(17) 0.0314(15) 0.0389(17) -0.0051(13) 0.0162(14) 0.0074(13)
C62 0.0279(14) 0.0263(14) 0.0355(16) 0.0035(11) 0.0076(12) 0.0061(11)
C41 0.0227(12) 0.0217(12) 0.0264(13) -0.0032(10) 0.0030(10) 0.0018(10)
C43 0.0477(19) 0.0292(15) 0.050(2) -0.0009(14) 0.0274(16) -0.0034(13)
C51 0.0310(14) 0.0245(13) 0.0257(13) 0.0000(10) 0.0113(11) 0.0031(11)

loop_
_atom_type_symbol
_atom_type_description
_atom_type_scat_dispersion_real
_atom_type_scat_dispersion_imag
_atom_type_scat_source
C C 0.0033 0.0016 'International Tables Vol C Tables 4.2.6.8 and 6.1.1.4'
H H 0.0000 0.0000 'International Tables Vol C Tables 4.2.6.8 and 6.1.1.4'
N N 0.0061 0.0033 'International Tables Vol C Tables 4.2.6.8 and 6.1.1.4'
Se Se -0.0929 2.2259 'International Tables Vol C Tables 4.2.6.8 and 6.1.1.4'

loop_
_geom_angle_atom_site_label_1
_geom_angle_atom_site_label_2
_geom_angle_atom_site_label_3
_geom_angle
C2 Se21 C22 98.85(12)
C6 Se61 C62 98.26(11)
C43 Se42 C41 97.41(13)
C2 N1 C6 117.3(2)
N1 C2 C3 123.3(2)
N1 C2 Se21 118.14(18)
C3 C2 Se21 118.60(19)
C2 C3 C4 118.9(2)
C2 C3 H3 120.6
C4 C3 H3 120.6
C3 C4 C5 119.0(2)
C3 C4 C41 119.7(2)
C5 C4 C41 121.3(2)
C4 C5 C6 116.8(2)
C4 C5 C51 121.6(2)
C6 C5 C51 121.6(2)
N1 C6 C5 124.7(2)
N1 C6 Se61 116.56(18)
C5 C6 Se61 118.70(18)
Se21 C22 H22A 109.5
Se21 C22 H22B 109.5
H22A C22 H22B 109.5
Se21 C22 H22C 109.5
H22A C22 H22C 109.5
H22B C22 H22C 109.5
Se61 C62 H62A 109.5
Se61 C62 H62B 109.5
H62A C62 H62B 109.5
Se61 C62 H62C 109.5
H62A C62 H62C 109.5
H62B C62 H62C 109.5
C4 C41 Se42 114.03(18)
C4 C41 H41A 108.7
Se42 C41 H41A 108.7
C4 C41 H41B 108.7
Se42 C41 H41B 108.7
H41A C41 H41B 107.6
Se42 C43 H43A 109.5
Se42 C43 H43B 109.5
H43A C43 H43B 109.5
Se42 C43 H43C 109.5
H43A C43 H43C 109.5
H43B C43 H43C 109.5
C5 C51 H51A 109.5
C5 C51 H51B 109.5
H51A C51 H51B 109.5
C5 C51 H51C 109.5
H51A C51 H51C 109.5
H51B C51 H51C 109.5

loop_
_geom_bond_atom_site_label_1
_geom_bond_atom_site_label_2
_geom_bond_distance
Se21 C2 1.911(2)
Se21 C22 1.938(3)
Se61 C6 1.924(2)
Se61 C62 1.940(3)
Se42 C43 1.943(3)
Se42 C41 1.963(3)
N1 C2 1.330(3)
N1 C6 1.338(3)
C2 C3 1.392(4)
C3 C4 1.395(3)
C3 H3 0.9500
C4 C5 1.400(4)
C4 C41 1.502(3)
C5 C6 1.401(3)
C5 C51 1.500(3)
C22 H22A 0.9800
C22 H22B 0.9800
C22 H22C 0.9800
C62 H62A 0.9800
C62 H62B 0.9800
C62 H62C 0.9800
C41 H41A 0.9900
C41 H41B 0.9900
C43 H43A 0.9800
C43 H43B 0.9800
C43 H43C 0.9800
C51 H51A 0.9800
C51 H51B 0.9800
C51 H51C 0.9800
